data_2220088
loop_
_publ_author_name
'Wang, Liang'
'Zhang, Hongwei'
'Yue, Lin'
'Zhang, Zhaohui'

_publ_section_title
;<i>catena</i>-Poly[[[tetraquazinc(II)]-\m-2,5-dihydroxybenzene-1,4-diacetato-\k^2^<i>O</i>^1^:<i>O</i>^4^]
 dihydrate]
;
_journal_coeditor_code BQ2094
_journal_issue 12
_journal_name_full 'Acta Crystallographica Section E'
_journal_page_first m1505
_journal_paper_doi 10.1107/S1600536808035514
_journal_volume 64
_journal_year 2008
_chemical_formula_analytical 'C10 H20 O12 Zn'
_chemical_formula_iupac '[Zn (C10 H8 O6) (H2 O)4], 2H2 O'
_chemical_formula_moiety 'C10 H16 O10 Zn, 2(H2O)'
_chemical_formula_sum 'C10 H20 O12 Zn'
_chemical_formula_weight 397.63
_chemical_name_systematic
;
catena-Poly[[[tetraquazinc(II)]-\m-2,5-dihydroxybenzene-1,4-diacetato-
\k^2^<i>O</i>^1^:<i>O</i>^4^] dihydrate]
;
_space_group_IT_number 14
_symmetry_cell_setting monoclinic
_symmetry_space_group_name_Hall '-P 2ybc'
_symmetry_space_group_name_H-M 'P 1 21/c 1'
_cell_angle_alpha 90.00
_cell_angle_beta 95.12(3)
_cell_angle_gamma 90.00
_cell_formula_units_Z 2
_cell_length_a 11.122(2)
_cell_length_b 7.5176(15)
_cell_length_c 8.6417(17)
_cell_measurement_reflns_used 1803
_cell_measurement_temperature 113(2)
_cell_measurement_theta_max 28.6436
_cell_measurement_theta_min 2.8643
_cell_volume 719.7(2)
_computing_cell_refinement 'CrystalStructure (Rigaku/MSC, 2005)'
_computing_data_collection 'CrystalStructure (Rigaku/MSC, 2005)'
_computing_data_reduction 'CrystalStructure (Rigaku/MSC, 2005)'
_computing_molecular_graphics 'ORTEP-3 (Farrugia, 1997)'
_computing_publication_material 'CrystalStructure (Rigaku/MSC, 2005)'
_computing_structure_refinement 'SHELXL97 (Sheldrick, 2008)'
_computing_structure_solution 'SHELXS97 (Sheldrick, 2008)'
_diffrn_ambient_temperature 113(2)
_diffrn_measured_fraction_theta_full 0.993
_diffrn_measured_fraction_theta_max 0.993
_diffrn_measurement_device_type 'Rigaku Saturn'
_diffrn_measurement_method \w
_diffrn_radiation_monochromator graphite
_diffrn_radiation_source 'rotating anode'
_diffrn_radiation_type MoK\a
_diffrn_radiation_wavelength 0.71073
_diffrn_reflns_av_R_equivalents 0.0406
_diffrn_reflns_av_sigmaI/netI 0.0419
_diffrn_reflns_limit_h_max 14
_diffrn_reflns_limit_h_min -14
_diffrn_reflns_limit_k_max 10
_diffrn_reflns_limit_k_min -10
_diffrn_reflns_limit_l_max 11
_diffrn_reflns_limit_l_min -10
_diffrn_reflns_number 6863
_diffrn_reflns_reduction_process 'Lp corrections applied'
_diffrn_reflns_theta_full 28.61
_diffrn_reflns_theta_max 28.61
_diffrn_reflns_theta_min 1.84
_diffrn_standards_decay_% 0
_diffrn_standards_interval_count 0
_diffrn_standards_interval_time 0
_diffrn_standards_number 0
_exptl_absorpt_coefficient_mu 1.772
_exptl_absorpt_correction_T_max 0.8427
_exptl_absorpt_correction_T_min 0.6009
_exptl_absorpt_correction_type multi-scan
_exptl_absorpt_process_details '(CrystalStructure; Rigaku/MSC, 2005)'
_exptl_crystal_colour Colorless
_exptl_crystal_density_diffrn 1.835
_exptl_crystal_density_method 'not measured'
_exptl_crystal_description Prism
_exptl_crystal_F_000 412
_exptl_crystal_size_max 0.32
_exptl_crystal_size_mid 0.24
_exptl_crystal_size_min 0.10
_refine_diff_density_max 0.596
_refine_diff_density_min -0.660
_refine_ls_extinction_method none
_refine_ls_goodness_of_fit_ref 1.171
_refine_ls_hydrogen_treatment mixed
_refine_ls_matrix_type full
_refine_ls_number_parameters 125
_refine_ls_number_reflns 1833
_refine_ls_number_restraints 9
_refine_ls_restrained_S_all 1.170
_refine_ls_R_factor_all 0.0439
_refine_ls_R_factor_gt 0.0323
_refine_ls_shift/su_max 0.000
_refine_ls_shift/su_mean 0.000
_refine_ls_structure_factor_coef Fsqd
_refine_ls_weighting_details 'calc w=1/[\s^2^(Fo^2^)+(0.0565P)^2^+0.7652P] where P=(Fo^2^+2Fc^2^)/3'
_refine_ls_weighting_scheme calc
_refine_ls_wR_factor_ref 0.1171
_reflns_number_gt 1405
_reflns_number_total 1833
_reflns_threshold_expression I>2\s(I)
_cod_data_source_file bq2094.cif
_cod_data_source_block I
_cod_depositor_comments
;
The following automatic conversions were performed:
'_symmetry_cell_setting' value 'Monoclinic' changed to 'monoclinic'
according to '/home/saulius/struct/CIF-dictionaries/cif_core.dic'
dictionary named 'cif_core.dic' version 2.4.1 from 2010-06-29.

Automatic conversion script
Id: cif_fix_enum 1527 2010-12-29 10:47:43Z saulius 

The following automatic conversions were performed:

'_symmetry_cell_setting' value 'Monoclinic' changed to 'monoclinic'
according to /home/saulius/struct/CIF-dictionaries/cif_core.dic
dictionary named 'cif_core.dic' version 2.4.1 from 2010-06-29.

Automatic conversion script
Id: cif_fix_values 1715 2011-07-08 13:25:40Z adriana 
;
_cod_original_sg_symbol_Hall -P2ybc
_cod_original_sg_symbol_H-M 'P 21/c'
_cod_database_code 2220088
_cod_database_fobs_code 2220088

loop_
_symmetry_equiv_pos_as_xyz
'x, y, z'
'-x, y+1/2, -z+1/2'
'-x, -y, -z'
'x, -y-1/2, z-1/2'

loop_
_atom_site_type_symbol
_atom_site_label
_atom_site_fract_x
_atom_site_fract_y
_atom_site_fract_z
_atom_site_U_iso_or_equiv
_atom_site_adp_type
_atom_site_calc_flag
_atom_site_refinement_flags
_atom_site_occupancy
Zn Zn1 0.5000 0.5000 0.5000 0.00908(16) Uani d S 1
O O1 0.33235(19) 0.5544(3) 0.5773(2) 0.0106(4) Uani d . 1
O O2 0.30469(19) 0.8254(3) 0.4764(3) 0.0142(5) Uani d . 1
O O3 0.17185(19) 1.0259(3) 0.7503(3) 0.0124(5) Uani d . 1
H H3 0.1832 1.1332 0.7746 0.019 Uiso calc R 1
O O4 0.4629(2) 0.2263(3) 0.5260(3) 0.0121(4) Uani d D 1
H H4A 0.5325(13) 0.207(5) 0.494(4) 0.018 Uiso d D 1
H H4B 0.4037(18) 0.197(5) 0.460(3) 0.018 Uiso d D 1
O O5 0.4263(2) 0.5039(3) 0.2703(3) 0.0138(4) Uani d D 1
H H5A 0.3500(11) 0.517(4) 0.268(4) 0.021 Uiso d D 1
H H5B 0.449(3) 0.426(4) 0.207(4) 0.021 Uiso d D 1
C C1 0.2689(3) 0.6913(4) 0.5470(3) 0.0103(6) Uani d . 1
C C2 0.1445(3) 0.6927(4) 0.6029(4) 0.0107(6) Uani d . 1
H H2A 0.1014 0.5838 0.5647 0.013 Uiso calc R 1
H H2B 0.1525 0.6879 0.7178 0.013 Uiso calc R 1
C C3 0.0690(2) 0.8511(4) 0.5524(3) 0.0090(6) Uani d . 1
C C4 -0.0186(3) 0.8388(4) 0.4269(3) 0.0103(6) Uani d . 1
H H4 -0.0321 0.7277 0.3758 0.012 Uiso calc R 1
C C5 0.0863(2) 1.0146(4) 0.6249(3) 0.0095(5) Uani d . 1
O O6 0.2650(2) 0.3550(3) 0.8178(3) 0.0133(4) Uani d D 1
H H6A 0.246(3) 0.426(4) 0.886(3) 0.020 Uiso d D 1
H H6B 0.286(3) 0.395(4) 0.733(2) 0.020 Uiso d D 1

loop_
_atom_site_aniso_label
_atom_site_aniso_U_11
_atom_site_aniso_U_22
_atom_site_aniso_U_33
_atom_site_aniso_U_12
_atom_site_aniso_U_13
_atom_site_aniso_U_23
Zn1 0.0073(2) 0.0100(3) 0.0101(3) 0.00122(18) 0.00169(16) 0.00064(19)
O1 0.0082(10) 0.0111(10) 0.0125(10) 0.0037(8) 0.0015(8) 0.0024(8)
O2 0.0097(10) 0.0127(10) 0.0204(12) 0.0011(8) 0.0035(9) 0.0034(9)
O3 0.0108(10) 0.0131(11) 0.0125(11) -0.0002(8) -0.0035(8) -0.0011(8)
O4 0.0086(9) 0.0104(10) 0.0177(11) 0.0004(8) 0.0032(8) 0.0010(8)
O5 0.0111(10) 0.0182(11) 0.0117(11) 0.0018(9) -0.0007(8) -0.0026(9)
C1 0.0089(13) 0.0116(14) 0.0104(14) 0.0005(11) -0.0001(11) -0.0042(11)
C2 0.0080(13) 0.0126(14) 0.0117(14) 0.0043(10) 0.0023(11) 0.0046(11)
C3 0.0049(12) 0.0095(13) 0.0132(14) 0.0020(10) 0.0043(10) 0.0031(11)
C4 0.0079(12) 0.0156(14) 0.0080(14) 0.0006(11) 0.0039(10) -0.0018(11)
C5 0.0048(11) 0.0159(14) 0.0082(13) 0.0023(11) 0.0027(9) 0.0011(11)
O6 0.0159(11) 0.0119(11) 0.0123(11) -0.0003(8) 0.0028(9) 0.0001(8)

loop_
_atom_type_symbol
_atom_type_description
_atom_type_scat_dispersion_real
_atom_type_scat_dispersion_imag
_atom_type_scat_source
C C 0.0033 0.0016 'International Tables Vol C Tables 4.2.6.8 and 6.1.1.4'
H H 0.0000 0.0000 'International Tables Vol C Tables 4.2.6.8 and 6.1.1.4'
O O 0.0106 0.0060 'International Tables Vol C Tables 4.2.6.8 and 6.1.1.4'
Zn Zn 0.2839 1.4301 'International Tables Vol C Tables 4.2.6.8 and 6.1.1.4'

loop_
_geom_angle_atom_site_label_1
_geom_angle_atom_site_label_2
_geom_angle_atom_site_label_3
_geom_angle_site_symmetry_1
_geom_angle_site_symmetry_3
_geom_angle
O1 Zn1 O1 . 3_666 180.0
O1 Zn1 O5 . 3_666 89.12(9)
O1 Zn1 O5 3_666 3_666 90.88(9)
O1 Zn1 O5 . . 90.88(9)
O1 Zn1 O5 3_666 . 89.12(9)
O5 Zn1 O5 3_666 . 180.0
O1 Zn1 O4 . . 88.16(8)
O1 Zn1 O4 3_666 . 91.84(8)
O5 Zn1 O4 3_666 . 87.08(8)
O5 Zn1 O4 . . 92.92(9)
O1 Zn1 O4 . 3_666 91.84(8)
O1 Zn1 O4 3_666 3_666 88.16(8)
O5 Zn1 O4 3_666 3_666 92.92(9)
O5 Zn1 O4 . 3_666 87.08(8)
O4 Zn1 O4 . 3_666 180.0
C1 O1 Zn1 . . 126.52(19)
C5 O3 H3 . . 109.5
Zn1 O4 H4A . . 86(3)
Zn1 O4 H4B . . 109(3)
H4A O4 H4B . . 113.9(17)
Zn1 O5 H5A . . 109(3)
Zn1 O5 H5B . . 119(2)
H5A O5 H5B . . 114.9(18)
O2 C1 O1 . . 123.9(3)
O2 C1 C2 . . 119.2(3)
O1 C1 C2 . . 116.8(3)
C3 C2 C1 . . 114.8(2)
C3 C2 H2A . . 108.6
C1 C2 H2A . . 108.6
C3 C2 H2B . . 108.6
C1 C2 H2B . . 108.6
H2A C2 H2B . . 107.6
C5 C3 C4 . . 118.1(3)
C5 C3 C2 . . 121.4(3)
C4 C3 C2 . . 120.5(3)
C5 C4 C3 3_576 . 121.3(3)
C5 C4 H4 3_576 . 119.4
C3 C4 H4 . . 119.4
O3 C5 C3 . . 117.9(3)
O3 C5 C4 . 3_576 121.4(3)
C3 C5 C4 . 3_576 120.7(3)
H6A O6 H6B . . 119.8(19)

loop_
_geom_bond_atom_site_label_1
_geom_bond_atom_site_label_2
_geom_bond_site_symmetry_2
_geom_bond_distance
Zn1 O1 . 2.077(2)
Zn1 O1 3_666 2.077(2)
Zn1 O5 3_666 2.080(2)
Zn1 O5 . 2.080(2)
Zn1 O4 . 2.115(2)
Zn1 O4 3_666 2.115(2)
O1 C1 . 1.262(3)
O2 C1 . 1.261(4)
O3 C5 . 1.379(3)
O3 H3 . 0.8400
O4 H4A . 0.857(10)
O4 H4B . 0.859(10)
O5 H5A . 0.853(10)
O5 H5B . 0.855(10)
C1 C2 . 1.506(4)
C2 C3 . 1.500(4)
C2 H2A . 0.9900
C2 H2B . 0.9900
C3 C5 . 1.384(4)
C3 C4 . 1.395(4)
C4 C5 3_576 1.387(4)
C4 H4 . 0.9500
C5 C4 3_576 1.387(4)
O6 H6A . 0.836(10)
O6 H6B . 0.843(10)

loop_
_geom_hbond_atom_site_label_D
_geom_hbond_atom_site_label_H
_geom_hbond_atom_site_label_A
_geom_hbond_site_symmetry_A
_geom_hbond_distance_DH
_geom_hbond_distance_HA
_geom_hbond_distance_DA
_geom_hbond_angle_DHA
O3 H3 O6 1_565 0.84 1.92 2.725(3) 160.1
O4 H4A O2 3_666 0.857(10) 1.823(15) 2.616(3) 153(3)
O4 H4A O1 3_666 0.857(10) 2.45(3) 3.011(3) 123(3)
O4 H4B O6 4_565 0.859(10) 1.925(10) 2.783(3) 176(3)
O5 H5A O3 4_575 0.853(10) 2.000(15) 2.828(3) 164(3)
O5 H5B O4 4_565 0.855(10) 1.956(15) 2.787(3) 164(3)
O6 H6A O2 4_576 0.836(10) 2.11(3) 2.781(3) 137(3)
O6 H6B O1 . 0.843(10) 1.908(15) 2.721(3) 162(3)

loop_
_geom_torsion_atom_site_label_1
_geom_torsion_atom_site_label_2
_geom_torsion_atom_site_label_3
_geom_torsion_atom_site_label_4
_geom_torsion_site_symmetry_1
_geom_torsion_site_symmetry_4
_geom_torsion
O5 Zn1 O1 C1 3_666 . 118.5(2)
O5 Zn1 O1 C1 . . -61.5(2)
O4 Zn1 O1 C1 . . -154.4(2)
O4 Zn1 O1 C1 3_666 . 25.6(2)
Zn1 O1 C1 O2 . . -7.4(4)
Zn1 O1 C1 C2 . . 173.89(19)
O2 C1 C2 C3 . . 6.2(4)
O1 C1 C2 C3 . . -175.0(3)
C1 C2 C3 C5 . . -77.9(4)
C1 C2 C3 C4 . . 100.0(3)
C5 C3 C4 C5 . 3_576 0.2(5)
C2 C3 C4 C5 . 3_576 -177.7(3)
C4 C3 C5 O3 . . 179.1(3)
C2 C3 C5 O3 . . -2.9(4)
C4 C3 C5 C4 . 3_576 -0.2(5)
C2 C3 C5 C4 . 3_576 177.7(3)
